data_2211688
loop_
_publ_author_name
'Che, Guang-Bo'
'Sun, Jun'
'Ng, Seik Weng'

_publ_section_title
Poly[[(2-phenyl-1<i>H</i>-1,3,7,8,-tetraazacyclopenta[<i>l</i>]phenanthrene)zinc(II)]-\m~3~-succinato]
_journal_coeditor_code XU2171
_journal_issue 12
_journal_name_full 'Acta Crystallographica Section E'
_journal_page_first m3489
_journal_page_last m3490
_journal_paper_doi 10.1107/S1600536806049452
_journal_volume 62
_journal_year 2006
_chemical_formula_iupac '[Zn (C4 H4 O4) (C19 H12 N4)]'
_chemical_formula_moiety 'C23 H16 N4 O4 Zn'
_chemical_formula_sum 'C23 H16 N4 O4 Zn'
_chemical_formula_weight 477.77
_chemical_name_systematic
;
Poly-[[(2-phenyl-1H-1,3,7,8,-tetraazacyclopenta[l]phenanthrene)zinc(II)]-
\m~3~-succinato]
;
_space_group_IT_number 54
_symmetry_cell_setting orthorhombic
_symmetry_space_group_name_Hall '-P 2a 2ac'
_symmetry_space_group_name_H-M 'P c c a'
_atom_sites_solution_hydrogens geom
_atom_sites_solution_primary direct
_atom_sites_solution_secondary difmap
_audit_creation_method SHELXL-97
_cell_angle_alpha 90.00
_cell_angle_beta 90.00
_cell_angle_gamma 90.00
_cell_formula_units_Z 8
_cell_length_a 13.819(2)
_cell_length_b 9.757(2)
_cell_length_c 28.098(2)
_cell_measurement_reflns_used 16211
_cell_measurement_temperature 293(2)
_cell_measurement_theta_max 27.5
_cell_measurement_theta_min 3.3
_cell_volume 3788.5(10)
_computing_cell_refinement PROCESS-AUTO
_computing_data_collection 'PROCESS-AUTO (Rigaku, 1998)'
_computing_data_reduction PROCESS-AUTO
_computing_molecular_graphics 'X-SEED (Barbour, 2001)'
_computing_publication_material 'publCIF (Westrip, 2006)'
_computing_structure_refinement 'SHELXL97 (Sheldrick, 1997)'
_computing_structure_solution 'SHELXS97 (Sheldrick, 1997)'
_diffrn_ambient_temperature 293(2)
_diffrn_measured_fraction_theta_full 1.00
_diffrn_measured_fraction_theta_max 1.00
_diffrn_measurement_device_type 'Rigaku RAXIS-RAPID IP'
_diffrn_measurement_method \w
_diffrn_radiation_monochromator graphite
_diffrn_radiation_source 'fine-focus sealed tube'
_diffrn_radiation_type MoK\a
_diffrn_radiation_wavelength 0.71073
_diffrn_reflns_av_R_equivalents 0.088
_diffrn_reflns_av_sigmaI/netI 0.053
_diffrn_reflns_limit_h_max 17
_diffrn_reflns_limit_h_min -17
_diffrn_reflns_limit_k_max 10
_diffrn_reflns_limit_k_min -12
_diffrn_reflns_limit_l_max 36
_diffrn_reflns_limit_l_min -36
_diffrn_reflns_number 32856
_diffrn_reflns_theta_full 27.5
_diffrn_reflns_theta_max 27.5
_diffrn_reflns_theta_min 3.3
_diffrn_standards_decay_% 0
_diffrn_standards_interval_count 0
_diffrn_standards_interval_time 0
_diffrn_standards_number 0
_exptl_absorpt_coefficient_mu 1.339
_exptl_absorpt_correction_T_max 0.714
_exptl_absorpt_correction_T_min 0.666
_exptl_absorpt_correction_type multi-scan
_exptl_absorpt_process_details '(ABSCOR; Higashi, 1995)'
_exptl_crystal_colour 'Pale yellow'
_exptl_crystal_density_diffrn 1.675
_exptl_crystal_density_method 'not measured'
_exptl_crystal_description Block
_exptl_crystal_F_000 1952
_exptl_crystal_size_max 0.33
_exptl_crystal_size_mid 0.31
_exptl_crystal_size_min 0.27
_refine_diff_density_max 0.69
_refine_diff_density_min -0.62
_refine_ls_extinction_method none
_refine_ls_goodness_of_fit_ref 0.96
_refine_ls_hydrogen_treatment mixed
_refine_ls_matrix_type full
_refine_ls_number_parameters 293
_refine_ls_number_reflns 4342
_refine_ls_number_restraints 1
_refine_ls_restrained_S_all 0.96
_refine_ls_R_factor_all 0.103
_refine_ls_R_factor_gt 0.055
_refine_ls_shift/su_max 0.001
_refine_ls_shift/su_mean 0.000
_refine_ls_structure_factor_coef Fsqd
_refine_ls_weighting_details 'calc w=1/[\s^2^(Fo^2^)+(0.0837P)^2^] where P=(Fo^2^+2Fc^2^)/3'
_refine_ls_weighting_scheme calc
_refine_ls_wR_factor_gt 0.136
_refine_ls_wR_factor_ref 0.152
_reflns_number_gt 2419
_reflns_number_total 4342
_reflns_threshold_expression I>2\s(I)
_cod_data_source_file xu2171.cif
_cod_data_source_block I
_cod_depositor_comments
;
The following automatic conversions were performed:
'_symmetry_cell_setting' value 'Orthorhombic' changed to 'orthorhombic'
according to '/home/saulius/struct/CIF-dictionaries/cif_core.dic'
dictionary named 'cif_core.dic' version 2.4.1 from 2010-06-29.

Automatic conversion script
Id: cif_fix_enum 1527 2010-12-29 10:47:43Z saulius 

The following automatic conversions were performed:

'_symmetry_cell_setting' value 'Orthorhombic' changed to
'orthorhombic' according to
/home/saulius/struct/CIF-dictionaries/cif_core.dic dictionary named
'cif_core.dic' version 2.4.1 from 2010-06-29.

Automatic conversion script
Id: cif_fix_values 1715 2011-07-08 13:25:40Z adriana 
;
_cod_original_sg_symbol_Hall '-P 2a  2ac'
_cod_database_code 2211688
_cod_database_fobs_code 2211688

loop_
_symmetry_equiv_pos_as_xyz
'x, y, z'
'-x+1/2, -y, z'
'x+1/2, -y, -z+1/2'
'-x, y, -z+1/2'
'-x, -y, -z'
'x-1/2, y, -z'
'-x-1/2, y, z-1/2'
'x, -y, z-1/2'

loop_
_atom_site_type_symbol
_atom_site_label
_atom_site_fract_x
_atom_site_fract_y
_atom_site_fract_z
_atom_site_U_iso_or_equiv
_atom_site_adp_type
_atom_site_calc_flag
_atom_site_refinement_flags
_atom_site_occupancy
Zn Zn1 0.63096(3) 0.88445(5) 0.598065(15) 0.04069(18) Uani d . 1
N N1 0.6285(2) 0.9175(3) 0.67188(11) 0.0404(7) Uani d . 1
N N2 0.6302(2) 0.6836(3) 0.62554(11) 0.0436(8) Uani d . 1
N N3 0.6248(3) 0.6490(4) 0.81905(12) 0.0472(9) Uani d D 1
H H3N 0.609(3) 0.697(4) 0.8431(10) 0.046(13) Uiso d D 1
N N4 0.6260(2) 0.4536(4) 0.77927(13) 0.0512(9) Uani d . 1
O O1 0.5163(2) 0.8744(3) 0.55746(10) 0.0560(8) Uani d . 1
O O2 0.4105(3) 0.8480(4) 0.61422(11) 0.0686(10) Uani d . 1
O O3 0.3382(2) 0.9107(3) 0.40849(10) 0.0495(7) Uani d . 1
O O4 0.2230(2) 0.8338(3) 0.45520(10) 0.0523(8) Uani d . 1
C C1 0.4328(3) 0.8615(4) 0.57249(15) 0.0455(10) Uani d . 1
C C2 0.3534(3) 0.8649(6) 0.53489(16) 0.0684(15) Uani d . 1
H H2A 0.3054 0.7964 0.5431 0.082 Uiso calc R 1
H H2B 0.3219 0.9537 0.5365 0.082 Uiso calc R 1
C C3 0.3833(3) 0.8416(6) 0.48617(16) 0.0623(13) Uani d . 1
H H3A 0.4063 0.7479 0.4838 0.075 Uiso calc R 1
H H3B 0.4380 0.9010 0.4797 0.075 Uiso calc R 1
C C4 0.3100(3) 0.8632(4) 0.44758(14) 0.0444(10) Uani d . 1
C C5 0.6279(3) 0.8035(4) 0.69854(13) 0.0368(8) Uani d . 1
C C6 0.6268(3) 1.0349(5) 0.69327(15) 0.0470(10) Uani d . 1
H H6 0.6270 1.1141 0.6748 0.056 Uiso calc R 1
C C7 0.6245(3) 1.0481(5) 0.74245(15) 0.0503(11) Uani d . 1
H H7 0.6236 1.1346 0.7563 0.060 Uiso calc R 1
C C8 0.6236(3) 0.9347(5) 0.77003(15) 0.0479(10) Uani d . 1
H H8 0.6219 0.9422 0.8030 0.057 Uiso calc R 1
C C9 0.6253(3) 0.8077(4) 0.74865(13) 0.0384(9) Uani d . 1
C C10 0.6255(3) 0.6809(4) 0.77157(14) 0.0417(9) Uani d . 1
C C11 0.6248(3) 0.5109(5) 0.82143(15) 0.0497(11) Uani d . 1
C C12 0.6218(3) 0.4391(5) 0.86639(16) 0.0525(11) Uani d . 1
C C13 0.6246(4) 0.5038(7) 0.90915(18) 0.0781(17) Uani d . 1
H H13 0.6308 0.5986 0.9104 0.094 Uiso calc R 1
C C14 0.6183(4) 0.4289(8) 0.9510(2) 0.094(2) Uani d . 1
H H14 0.6200 0.4747 0.9800 0.112 Uiso calc R 1
C C15 0.6099(4) 0.2949(7) 0.9506(2) 0.0819(19) Uani d . 1
H H15 0.6060 0.2456 0.9789 0.098 Uiso calc R 1
C C16 0.6070(5) 0.2312(7) 0.9085(2) 0.096(2) Uani d . 1
H H16 0.6007 0.1364 0.9078 0.116 Uiso calc R 1
C C17 0.6131(4) 0.3016(6) 0.8661(2) 0.0809(17) Uani d . 1
H H17 0.6113 0.2543 0.8373 0.097 Uiso calc R 1
C C18 0.6267(3) 0.5596(4) 0.74824(15) 0.0439(9) Uani d . 1
C C19 0.6268(3) 0.5540(4) 0.69750(14) 0.0430(9) Uani d . 1
C C20 0.6263(3) 0.4364(5) 0.67061(17) 0.0541(11) Uani d . 1
H H20 0.6259 0.3514 0.6856 0.065 Uiso calc R 1
C C21 0.6264(3) 0.4434(5) 0.62287(18) 0.0591(12) Uani d . 1
H H21 0.6243 0.3639 0.6047 0.071 Uiso calc R 1
C C22 0.6298(3) 0.5706(5) 0.60115(16) 0.0532(11) Uani d . 1
H H22 0.6319 0.5753 0.5681 0.064 Uiso calc R 1
C C23 0.6284(3) 0.6766(4) 0.67358(13) 0.0386(8) Uani d . 1

loop_
_atom_site_aniso_label
_atom_site_aniso_U_11
_atom_site_aniso_U_22
_atom_site_aniso_U_33
_atom_site_aniso_U_12
_atom_site_aniso_U_13
_atom_site_aniso_U_23
Zn1 0.0492(3) 0.0477(3) 0.0251(2) -0.0018(2) -0.0013(2) 0.0006(2)
N1 0.0516(19) 0.0413(19) 0.0281(16) -0.0014(16) -0.0012(15) -0.0017(14)
N2 0.057(2) 0.045(2) 0.0284(17) 0.0024(17) 0.0024(16) -0.0035(15)
N3 0.057(2) 0.053(2) 0.0317(19) 0.0024(19) 0.0063(17) 0.0088(17)
N4 0.056(2) 0.052(2) 0.045(2) 0.0038(18) 0.0012(18) 0.0127(17)
O1 0.0527(18) 0.079(2) 0.0366(16) -0.0034(16) -0.0093(13) 0.0082(15)
O2 0.079(2) 0.097(3) 0.0298(16) -0.001(2) -0.0010(16) -0.0005(17)
O3 0.0684(19) 0.0479(18) 0.0321(16) 0.0002(15) 0.0030(13) -0.0011(13)
O4 0.0565(18) 0.060(2) 0.0402(16) -0.0071(15) -0.0109(14) 0.0113(14)
C1 0.056(3) 0.046(3) 0.034(2) 0.006(2) -0.0007(19) 0.0024(19)
C2 0.056(3) 0.109(5) 0.040(3) 0.012(3) -0.010(2) -0.009(3)
C3 0.059(3) 0.089(4) 0.039(2) 0.011(2) -0.006(2) 0.005(2)
C4 0.059(3) 0.044(3) 0.030(2) 0.000(2) -0.0050(19) -0.0040(18)
C5 0.040(2) 0.041(2) 0.0292(19) -0.0020(19) -0.0013(16) 0.0003(16)
C6 0.062(3) 0.044(2) 0.036(2) -0.002(2) 0.004(2) 0.0011(18)
C7 0.074(3) 0.039(2) 0.038(2) -0.006(2) 0.003(2) -0.0038(18)
C8 0.057(3) 0.058(3) 0.029(2) 0.000(2) 0.0047(19) -0.0036(19)
C9 0.040(2) 0.047(2) 0.0280(19) -0.003(2) 0.0002(17) 0.0038(17)
C10 0.045(2) 0.049(2) 0.030(2) 0.002(2) -0.0008(17) 0.0033(19)
C11 0.053(3) 0.057(3) 0.038(2) 0.001(2) 0.000(2) 0.010(2)
C12 0.050(3) 0.063(3) 0.044(3) -0.002(2) 0.002(2) 0.023(2)
C13 0.105(5) 0.079(4) 0.050(3) -0.011(3) 0.001(3) 0.025(3)
C14 0.135(6) 0.099(5) 0.047(3) 0.004(4) 0.000(3) 0.022(3)
C15 0.074(4) 0.105(5) 0.067(4) 0.006(3) 0.004(3) 0.050(4)
C16 0.136(6) 0.068(4) 0.084(5) -0.001(4) -0.002(4) 0.036(4)
C17 0.107(5) 0.076(4) 0.059(3) 0.003(3) 0.004(3) 0.027(3)
C18 0.048(2) 0.044(2) 0.040(2) -0.0006(19) 0.002(2) 0.0083(18)
C19 0.046(2) 0.044(2) 0.038(2) 0.000(2) 0.0027(19) -0.0002(18)
C20 0.066(3) 0.041(2) 0.056(3) -0.001(2) 0.001(2) 0.001(2)
C21 0.080(3) 0.045(3) 0.053(3) 0.001(2) 0.004(3) -0.014(2)
C22 0.070(3) 0.051(3) 0.038(2) 0.002(2) 0.003(2) -0.008(2)
C23 0.042(2) 0.040(2) 0.033(2) -0.0001(19) -0.0002(17) -0.0014(17)

loop_
_atom_type_symbol
_atom_type_description
_atom_type_scat_dispersion_real
_atom_type_scat_dispersion_imag
_atom_type_scat_source
C C 0.0033 0.0016 'International Tables Vol C Tables 4.2.6.8 and 6.1.1.4'
H H 0.0000 0.0000 'International Tables Vol C Tables 4.2.6.8 and 6.1.1.4'
N N 0.0061 0.0033 'International Tables Vol C Tables 4.2.6.8 and 6.1.1.4'
O O 0.0106 0.0060 'International Tables Vol C Tables 4.2.6.8 and 6.1.1.4'
Zn Zn 0.2839 1.4301 'International Tables Vol C Tables 4.2.6.8 and 6.1.1.4'

loop_
_geom_angle_atom_site_label_1
_geom_angle_atom_site_label_2
_geom_angle_atom_site_label_3
_geom_angle_site_symmetry_1
_geom_angle_site_symmetry_3
_geom_angle
_geom_angle_publ_flag
O1 Zn1 O4 . 6_656 93.80(10) yes
O1 Zn1 O3 . 5_676 99.50(10) yes
O1 Zn1 N1 . . 124.80(10) yes
O1 Zn1 N2 . . 99.40(10) yes
O3 Zn1 O4 5_676 6_656 92.30(10) yes
O3 Zn1 N1 5_676 . 86.70(10) yes
O3 Zn1 N2 5_676 . 160.10(10) yes
O4 Zn1 N1 6_656 . 141.00(10) yes
O4 Zn1 N2 6_656 . 92.70(10) yes
N1 Zn1 N2 . . 77.30(10) yes
C6 N1 C5 . . 118.3(4) ?
C6 N1 Zn1 . . 126.5(3) ?
C5 N1 Zn1 . . 115.1(3) ?
C22 N2 C23 . . 118.9(4) ?
C22 N2 Zn1 . . 126.6(3) ?
C23 N2 Zn1 . . 114.4(3) ?
C11 N3 C10 . . 106.0(4) ?
C11 N3 H3N . . 121(3) ?
C10 N3 H3N . . 130(3) ?
C11 N4 C18 . . 104.9(4) ?
C1 O1 Zn1 . . 124.2(3) ?
C4 O3 Zn1 . 5_676 120.2(3) ?
C4 O4 Zn1 . 6_556 114.8(3) ?
O2 C1 O1 . . 125.2(4) ?
O2 C1 C2 . . 119.2(4) ?
O1 C1 C2 . . 115.7(4) ?
C3 C2 C1 . . 116.5(4) ?
C3 C2 H2A . . 108.2 ?
C1 C2 H2A . . 108.2 ?
C3 C2 H2B . . 108.2 ?
C1 C2 H2B . . 108.2 ?
H2A C2 H2B . . 107.3 ?
C2 C3 C4 . . 118.0(4) ?
C2 C3 H3A . . 107.8 ?
C4 C3 H3A . . 107.8 ?
C2 C3 H3B . . 107.8 ?
C4 C3 H3B . . 107.8 ?
H3A C3 H3B . . 107.2 ?
O4 C4 O3 . . 122.1(4) ?
O4 C4 C3 . . 119.5(4) ?
O3 C4 C3 . . 118.4(4) ?
N1 C5 C9 . . 122.3(4) ?
N1 C5 C23 . . 116.5(3) ?
C9 C5 C23 . . 121.2(4) ?
N1 C6 C7 . . 123.0(4) ?
N1 C6 H6 . . 118.5 ?
C7 C6 H6 . . 118.5 ?
C8 C7 C6 . . 119.7(4) ?
C8 C7 H7 . . 120.2 ?
C6 C7 H7 . . 120.2 ?
C7 C8 C9 . . 119.1(4) ?
C7 C8 H8 . . 120.4 ?
C9 C8 H8 . . 120.4 ?
C8 C9 C10 . . 126.6(4) ?
C8 C9 C5 . . 117.6(4) ?
C10 C9 C5 . . 115.8(4) ?
C18 C10 N3 . . 105.8(4) ?
C18 C10 C9 . . 123.5(4) ?
N3 C10 C9 . . 130.6(4) ?
N4 C11 N3 . . 112.4(4) ?
N4 C11 C12 . . 125.8(4) ?
N3 C11 C12 . . 121.8(4) ?
C17 C12 C13 . . 118.1(5) ?
C17 C12 C11 . . 118.6(5) ?
C13 C12 C11 . . 123.2(5) ?
C12 C13 C14 . . 120.3(6) ?
C12 C13 H13 . . 119.9 ?
C14 C13 H13 . . 119.9 ?
C15 C14 C13 . . 121.5(6) ?
C15 C14 H14 . . 119.2 ?
C13 C14 H14 . . 119.2 ?
C14 C15 C16 . . 118.2(5) ?
C14 C15 H15 . . 120.9 ?
C16 C15 H15 . . 120.9 ?
C15 C16 C17 . . 122.2(7) ?
C15 C16 H16 . . 118.9 ?
C17 C16 H16 . . 118.9 ?
C12 C17 C16 . . 119.7(6) ?
C12 C17 H17 . . 120.1 ?
C16 C17 H17 . . 120.1 ?
N4 C18 C10 . . 110.9(4) ?
N4 C18 C19 . . 127.9(4) ?
C10 C18 C19 . . 121.2(4) ?
C23 C19 C20 . . 117.3(4) ?
C23 C19 C18 . . 117.1(4) ?
C20 C19 C18 . . 125.6(4) ?
C21 C20 C19 . . 120.5(4) ?
C21 C20 H20 . . 119.8 ?
C19 C20 H20 . . 119.8 ?
C20 C21 C22 . . 119.1(4) ?
C20 C21 H21 . . 120.5 ?
C22 C21 H21 . . 120.5 ?
N2 C22 C21 . . 121.9(4) ?
N2 C22 H22 . . 119.0 ?
C21 C22 H22 . . 119.0 ?
N2 C23 C19 . . 122.3(4) ?
N2 C23 C5 . . 116.6(3) ?
C19 C23 C5 . . 121.1(4) ?

loop_
_geom_bond_atom_site_label_1
_geom_bond_atom_site_label_2
_geom_bond_site_symmetry_2
_geom_bond_distance
_geom_bond_publ_flag
Zn1 O1 . 1.955(3) yes
Zn1 O3 5_676 2.052(3) yes
Zn1 O4 6_656 2.025(3) yes
Zn1 N1 . 2.099(3) yes
Zn1 N2 . 2.106(3) yes
N1 C6 . 1.294(5) ?
N1 C5 . 1.341(5) ?
N2 C22 . 1.298(6) ?
N2 C23 . 1.352(5) ?
N3 C11 . 1.349(6) ?
N3 C10 . 1.370(5) ?
N3 H3N . 0.850(10) ?
N4 C11 . 1.310(6) ?
N4 C18 . 1.353(5) ?
O1 C1 . 1.235(5) ?
O2 C1 . 1.220(5) ?
O3 C4 . 1.254(5) ?
O4 C4 . 1.254(5) ?
C1 C2 . 1.523(6) ?
C2 C3 . 1.448(6) ?
C2 H2A . 0.9700 ?
C2 H2B . 0.9700 ?
C3 C4 . 1.499(6) ?
C3 H3A . 0.9700 ?
C3 H3B . 0.9700 ?
C5 C9 . 1.409(5) ?
C5 C23 . 1.423(5) ?
C6 C7 . 1.388(6) ?
C6 H6 . 0.9300 ?
C7 C8 . 1.351(6) ?
C7 H7 . 0.9300 ?
C8 C9 . 1.377(6) ?
C8 H8 . 0.9300 ?
C9 C10 . 1.394(6) ?
C10 C18 . 1.353(6) ?
C11 C12 . 1.445(6) ?
C12 C17 . 1.347(8) ?
C12 C13 . 1.358(7) ?
C13 C14 . 1.387(7) ?
C13 H13 . 0.9300 ?
C14 C15 . 1.313(9) ?
C14 H14 . 0.9300 ?
C15 C16 . 1.337(8) ?
C15 H15 . 0.9300 ?
C16 C17 . 1.379(7) ?
C16 H16 . 0.9300 ?
C17 H17 . 0.9300 ?
C18 C19 . 1.427(6) ?
C19 C23 . 1.372(6) ?
C19 C20 . 1.373(6) ?
C20 C21 . 1.343(6) ?
C20 H20 . 0.9300 ?
C21 C22 . 1.384(7) ?
C21 H21 . 0.9300 ?
C22 H22 . 0.9300 ?

loop_
_geom_hbond_atom_site_label_D
_geom_hbond_atom_site_label_H
_geom_hbond_atom_site_label_A
_geom_hbond_site_symmetry_A
_geom_hbond_distance_DH
_geom_hbond_distance_HA
_geom_hbond_distance_DA
_geom_hbond_angle_DHA
_geom_hbond_publ_flag
N3 H3N O2 4_656 0.850(10) 1.92(2) 2.743(5) 163(4) no

loop_
_geom_torsion_atom_site_label_1
_geom_torsion_atom_site_label_2
_geom_torsion_atom_site_label_3
_geom_torsion_atom_site_label_4
_geom_torsion_site_symmetry_1
_geom_torsion
O1 Zn1 N1 C6 . -86.5(4)
O4 Zn1 N1 C6 6_656 102.4(4)
O3 Zn1 N1 C6 5_676 12.7(3)
N2 Zn1 N1 C6 . -179.2(3)
O1 Zn1 N1 C5 . 92.8(3)
O4 Zn1 N1 C5 6_656 -78.3(3)
O3 Zn1 N1 C5 5_676 -167.9(3)
N2 Zn1 N1 C5 . 0.1(3)
O1 Zn1 N2 C22 . 55.2(4)
O4 Zn1 N2 C22 6_656 -39.0(4)
O3 Zn1 N2 C22 5_676 -143.5(4)
N1 Zn1 N2 C22 . 179.0(4)
O1 Zn1 N2 C23 . -123.6(3)
O4 Zn1 N2 C23 6_656 142.1(3)
O3 Zn1 N2 C23 5_676 37.6(5)
N1 Zn1 N2 C23 . 0.2(3)
O4 Zn1 O1 C1 6_656 160.5(3)
O3 Zn1 O1 C1 5_676 -106.5(3)
N1 Zn1 O1 C1 . -13.9(4)
N2 Zn1 O1 C1 . 67.2(4)
Zn1 O1 C1 O2 . -3.0(6)
Zn1 O1 C1 C2 . 176.2(3)
O2 C1 C2 C3 . -162.8(5)
O1 C1 C2 C3 . 17.9(7)
C1 C2 C3 C4 . -171.7(4)
Zn1 O4 C4 O3 6_556 -5.2(5)
Zn1 O4 C4 C3 6_556 174.8(3)
Zn1 O3 C4 O4 5_676 103.4(4)
Zn1 O3 C4 C3 5_676 -76.5(5)
C2 C3 C4 O4 . -35.1(7)
C2 C3 C4 O3 . 144.9(5)
C6 N1 C5 C9 . 0.0(5)
Zn1 N1 C5 C9 . -179.4(3)
C6 N1 C5 C23 . 179.1(3)
Zn1 N1 C5 C23 . -0.3(4)
C5 N1 C6 C7 . 0.2(6)
Zn1 N1 C6 C7 . 179.5(3)
N1 C6 C7 C8 . -0.3(7)
C6 C7 C8 C9 . 0.2(6)
C7 C8 C9 C10 . 179.5(4)
C7 C8 C9 C5 . -0.1(6)
N1 C5 C9 C8 . -0.1(6)
C23 C5 C9 C8 . -179.1(3)
N1 C5 C9 C10 . -179.6(3)
C23 C5 C9 C10 . 1.3(5)
C11 N3 C10 C18 . -0.5(5)
C11 N3 C10 C9 . 179.7(4)
C8 C9 C10 C18 . 179.6(4)
C5 C9 C10 C18 . -0.8(6)
C8 C9 C10 N3 . -0.6(7)
C5 C9 C10 N3 . 179.0(4)
C18 N4 C11 N3 . 0.0(5)
C18 N4 C11 C12 . 178.7(4)
C10 N3 C11 N4 . 0.3(5)
C10 N3 C11 C12 . -178.5(4)
N4 C11 C12 C17 . -4.6(7)
N3 C11 C12 C17 . 174.1(4)
N4 C11 C12 C13 . 177.3(5)
N3 C11 C12 C13 . -4.1(7)
C17 C12 C13 C14 . -0.2(9)
C11 C12 C13 C14 . 177.9(5)
C12 C13 C14 C15 . 0.3(10)
C13 C14 C15 C16 . -0.3(10)
C14 C15 C16 C17 . 0.4(10)
C13 C12 C17 C16 . 0.3(8)
C11 C12 C17 C16 . -178.0(5)
C15 C16 C17 C12 . -0.4(10)
C11 N4 C18 C10 . -0.3(5)
C11 N4 C18 C19 . -179.1(4)
N3 C10 C18 N4 . 0.5(5)
C9 C10 C18 N4 . -179.6(4)
N3 C10 C18 C19 . 179.4(4)
C9 C10 C18 C19 . -0.7(6)
N4 C18 C19 C23 . -179.5(4)
C10 C18 C19 C23 . 1.8(6)
N4 C18 C19 C20 . -0.1(7)
C10 C18 C19 C20 . -178.8(4)
C23 C19 C20 C21 . -0.6(6)
C18 C19 C20 C21 . 180.0(4)
C19 C20 C21 C22 . 1.8(7)
C23 N2 C22 C21 . 0.8(6)
Zn1 N2 C22 C21 . -178.0(3)
C20 C21 C22 N2 . -1.9(7)
C22 N2 C23 C19 . 0.4(6)
Zn1 N2 C23 C19 . 179.4(3)
C22 N2 C23 C5 . -179.3(4)
Zn1 N2 C23 C5 . -0.4(4)
C20 C19 C23 N2 . -0.5(6)
C18 C19 C23 N2 . 178.9(4)
C20 C19 C23 C5 . 179.2(4)
C18 C19 C23 C5 . -1.3(6)
N1 C5 C23 N2 . 0.4(5)
C9 C5 C23 N2 . 179.6(4)
N1 C5 C23 C19 . -179.3(4)
C9 C5 C23 C19 . -0.2(6)
